data_7004249
loop_
_publ_author_name
'Iovine, Peter M.'
'Gyselbrecht, Charles R.'
'Perttu, Emily K.'
'Klick, Cole'
'Neuwelt, Alexander'
'Loera, Jason'
'DiPasquale, Antonio G.'
'Rheingold, Arnold L.'
'Kua, Jeremy'

_publ_section_title
;
 Hetero-arylboroxines: the first rational synthesis, X-ray
 crystallographic and computational analysis
;
_journal_issue 29
_journal_name_full 'Dalton Transactions'
_journal_page_first 3791
_journal_page_last 3794
_journal_paper_doi 10.1039/b804705g
_journal_year 2008
_chemical_formula_sum 'C25 H26 B3 N O5'
_chemical_formula_weight 452.90
_chemical_name_common pmiz6d
_chemical_name_systematic
;
?
;
_space_group.centring_type P

_space_group_IT_number 14
_space_group.IT_number 14

_symmetry_cell_setting monoclinic
_symmetry_space_group_name_Hall '-P 2yn'
_symmetry_space_group_name_H-M 'P 1 21/n 1'
_atom_sites_solution_hydrogens geom
_atom_sites_solution_primary direct
_atom_sites_solution_secondary difmap
_audit_creation_method SHELXL-97
_cell_angle_alpha 90.00
_cell_angle_beta 111.504(2)
_cell_angle_gamma 90.00
_cell_formula_units_Z 4
_cell_length_a 13.0525(12)
_cell_length_b 12.2950(11)
_cell_length_c 16.2138(14)
_cell_measurement_reflns_used 3999
_cell_measurement_temperature 208(2)
_cell_measurement_theta_max 26.08
_cell_measurement_theta_min 2.36
_cell_volume 2420.9(4)
_computing_cell_refinement 'Bruker SMART'
_computing_data_collection 'Bruker SMART'
_computing_data_reduction 'Bruker SAINT'
_computing_molecular_graphics ORTEP-32
_computing_publication_material WinGX
_computing_structure_refinement SHELXL-97
_computing_structure_solution SIR-2004
_diffrn_ambient_temperature 208(2)
_diffrn_measured_fraction_theta_full 0.999
_diffrn_measured_fraction_theta_max 0.999
_diffrn_measurement_device_type 'CCD area detector'
_diffrn_measurement_method 'phi and omega scans'
_diffrn_radiation_monochromator graphite
_diffrn_radiation_source 'fine-focus sealed tube'
_diffrn_radiation_type MoK\a
_diffrn_radiation_wavelength 0.71073
_diffrn_reflns_av_R_equivalents 0.0351
_diffrn_reflns_av_sigmaI/netI 0.0354
_diffrn_reflns_limit_h_max 15
_diffrn_reflns_limit_h_min -15
_diffrn_reflns_limit_k_max 14
_diffrn_reflns_limit_k_min -14
_diffrn_reflns_limit_l_max 9
_diffrn_reflns_limit_l_min -19
_diffrn_reflns_number 14020
_diffrn_reflns_theta_full 25.00
_diffrn_reflns_theta_max 25.03
_diffrn_reflns_theta_min 2.14
_exptl_absorpt_coefficient_mu 0.084
_exptl_absorpt_correction_T_max 0.9967
_exptl_absorpt_correction_T_min 0.9900
_exptl_absorpt_correction_type multi-scan
_exptl_absorpt_process_details SADABS
_exptl_crystal_colour colorless
_exptl_crystal_density_diffrn 1.243
_exptl_crystal_density_method 'not measured'
_exptl_crystal_description plate
_exptl_crystal_F_000 952
_exptl_crystal_size_max 0.12
_exptl_crystal_size_mid 0.08
_exptl_crystal_size_min 0.04
_refine_diff_density_max 0.340
_refine_diff_density_min -0.168
_refine_diff_density_rms 0.047
_refine_ls_extinction_method none
_refine_ls_goodness_of_fit_ref 1.033
_refine_ls_hydrogen_treatment constr
_refine_ls_matrix_type full
_refine_ls_number_parameters 311
_refine_ls_number_reflns 4286
_refine_ls_number_restraints 0
_refine_ls_restrained_S_all 1.033
_refine_ls_R_factor_all 0.0943
_refine_ls_R_factor_gt 0.0616
_refine_ls_shift/su_max 0.000
_refine_ls_shift/su_mean 0.000
_refine_ls_structure_factor_coef Fsqd
_refine_ls_weighting_details 'calc w=1/[\s^2^(Fo^2^)+(0.1071P)^2^+0.3728P] where P=(Fo^2^+2Fc^2^)/3'
_refine_ls_weighting_scheme calc
_refine_ls_wR_factor_gt 0.1710
_refine_ls_wR_factor_ref 0.1975
_reflns_number_gt 2754
_reflns_number_total 4286
_reflns_threshold_expression >2sigma(I)
_cod_data_source_file b804705g.txt
_cod_data_source_block Iovinecompd3c
_cod_depositor_comments
;
The following automatic conversions were performed:
'_symmetry_cell_setting' value 'Monoclinic' changed to 'monoclinic'
according to '/home/saulius/struct/CIF-dictionaries/cif_core.dic'
dictionary named 'cif_core.dic' version 2.4.1 from 2010-06-29.

Automatic conversion script
Id: cif_fix_enum 1527 2010-12-29 10:47:43Z saulius 

The following automatic conversions were performed:

'_space_group.centring_type' value 'primitive' was replaced with the
value 'P' as specified in the replacement file
'/home/antanas/src/cod-tools/trunk/data/replacement-values/replacement_values.lst'.

Automatic conversion script
Id: cif_fix_values 5642 2017-10-24 12:04:52Z antanas 
;
_cod_original_sg_symbol_H-M P2(1)/n
_cod_database_code 7004249

loop_
_symmetry_equiv_pos_as_xyz
'x, y, z'
'-x+1/2, y+1/2, -z+1/2'
'-x, -y, -z'
'x-1/2, -y-1/2, z-1/2'

loop_
_atom_site_label
_atom_site_type_symbol
_atom_site_fract_x
_atom_site_fract_y
_atom_site_fract_z
_atom_site_U_iso_or_equiv
_atom_site_adp_type
_atom_site_occupancy
_atom_site_symmetry_multiplicity
_atom_site_calc_flag
_atom_site_refinement_flags
_atom_site_disorder_assembly
_atom_site_disorder_group
C1 C 0.7911(2) 0.4995(2) 0.86680(17) 0.0578(7) Uani 1 1 d . . .
C2 C 0.8347(3) 0.4817(3) 0.8011(2) 0.0787(9) Uani 1 1 d . . .
H2 H 0.8339 0.4114 0.7782 0.094 Uiso 1 1 calc R . .
C3 C 0.8800(3) 0.5688(3) 0.7689(2) 0.0844(10) Uani 1 1 d . . .
H3 H 0.9096 0.5567 0.7248 0.101 Uiso 1 1 calc R . .
C4 C 0.8804(3) 0.6717(4) 0.8027(3) 0.0933(11) Uani 1 1 d . . .
H4 H 0.9104 0.7294 0.7810 0.112 Uiso 1 1 calc R . .
C5 C 0.8385(3) 0.6923(3) 0.8668(2) 0.0803(10) Uani 1 1 d . . .
H5 H 0.8399 0.7629 0.8894 0.096 Uiso 1 1 calc R . .
C6 C 0.7938(2) 0.6059(2) 0.89787(18) 0.0609(7) Uani 1 1 d . . .
C7 C 0.7407(2) 0.6150(2) 0.96390(19) 0.0682(8) Uani 1 1 d . . .
H7A H 0.6637 0.6378 0.9356 0.082 Uiso 1 1 calc R . .
H7B H 0.7796 0.6677 1.0101 0.082 Uiso 1 1 calc R . .
C8 C 0.6620(3) 0.4883(3) 1.0401(2) 0.0973(12) Uani 1 1 d . . .
H8A H 0.6739 0.5391 1.0885 0.146 Uiso 1 1 calc R . .
H8B H 0.6661 0.4145 1.0622 0.146 Uiso 1 1 calc R . .
H8C H 0.5899 0.5007 0.9948 0.146 Uiso 1 1 calc R . .
C9 C 0.8582(3) 0.4893(3) 1.07215(19) 0.0767(9) Uani 1 1 d . . .
H9A H 0.9149 0.5024 1.0479 0.115 Uiso 1 1 calc R . .
H9B H 0.8647 0.4155 1.0946 0.115 Uiso 1 1 calc R . .
H9C H 0.8670 0.5401 1.1201 0.115 Uiso 1 1 calc R . .
C10 C 0.7933(2) 0.1235(2) 0.99870(16) 0.0546(7) Uani 1 1 d . . .
C11 C 0.7381(2) 0.0264(2) 0.99792(19) 0.0648(8) Uani 1 1 d . . .
H11 H 0.6618 0.0227 0.9662 0.078 Uiso 1 1 calc R . .
C12 C 0.7926(2) -0.0648(2) 1.04249(18) 0.0635(8) Uani 1 1 d . . .
H12 H 0.7532 -0.1293 1.0405 0.076 Uiso 1 1 calc R . .
C13 C 0.9052(2) -0.0616(2) 1.09022(16) 0.0558(7) Uani 1 1 d . . .
C14 C 0.9606(2) 0.0347(2) 1.09161(18) 0.0606(7) Uani 1 1 d . . .
H14 H 1.0368 0.0384 1.1238 0.073 Uiso 1 1 calc R . .
C15 C 0.9060(2) 0.1249(2) 1.04676(17) 0.0593(7) Uani 1 1 d . . .
H15 H 0.9459 0.1892 1.0486 0.071 Uiso 1 1 calc R . .
C16 C 0.9611(2) -0.1607(2) 1.14163(19) 0.0646(8) Uani 1 1 d . . .
C17 C 1.0786(3) -0.1532(3) 1.1996(2) 0.0861(10) Uani 1 1 d . . .
H17A H 1.1014 -0.2207 1.2322 0.129 Uiso 1 1 calc R . .
H17B H 1.0886 -0.0936 1.2411 0.129 Uiso 1 1 calc R . .
H17C H 1.1227 -0.1404 1.1637 0.129 Uiso 1 1 calc R . .
C18 C 0.4347(2) 0.30364(19) 0.81294(16) 0.0495(6) Uani 1 1 d . . .
C19 C 0.3732(2) 0.3899(2) 0.76648(16) 0.0512(6) Uani 1 1 d . . .
H19 H 0.4073 0.4577 0.7685 0.061 Uiso 1 1 calc R . .
C20 C 0.2625(2) 0.3788(2) 0.71708(17) 0.0562(7) Uani 1 1 d . . .
H20 H 0.2223 0.4392 0.6862 0.067 Uiso 1 1 calc R . .
C21 C 0.2097(2) 0.2802(2) 0.71237(18) 0.0559(7) Uani 1 1 d . . .
C22 C 0.2711(2) 0.1930(2) 0.7583(2) 0.0732(9) Uani 1 1 d . . .
H22 H 0.2374 0.1249 0.7558 0.088 Uiso 1 1 calc R . .
C23 C 0.3807(2) 0.2052(2) 0.8074(2) 0.0695(8) Uani 1 1 d . . .
H23 H 0.4208 0.1449 0.8384 0.083 Uiso 1 1 calc R . .
C24 C 0.0902(2) 0.2642(2) 0.6592(2) 0.0697(8) Uani 1 1 d . . .
C25 C 0.0206(3) 0.3607(3) 0.6189(3) 0.1273(18) Uani 1 1 d . . .
H25A H 0.0469 0.3942 0.5762 0.191 Uiso 1 1 calc R . .
H25B H 0.0249 0.4127 0.6650 0.191 Uiso 1 1 calc R . .
H25C H -0.0552 0.3378 0.5893 0.191 Uiso 1 1 calc R . .
B1 B 0.7333(2) 0.4213(2) 0.91569(19) 0.0507(7) Uani 1 1 d . . .
B2 B 0.7312(2) 0.2283(2) 0.95167(19) 0.0541(7) Uani 1 1 d . . .
B3 B 0.5620(2) 0.3155(2) 0.86687(19) 0.0511(7) Uani 1 1 d . . .
N1 N 0.74797(18) 0.50445(18) 1.00147(14) 0.0582(6) Uani 1 1 d . . .
O1 O 0.78701(13) 0.31997(14) 0.95123(12) 0.0585(5) Uani 1 1 d . . .
O2 O 0.61737(14) 0.22441(14) 0.91205(12) 0.0578(5) Uani 1 1 d . . .
O3 O 0.61504(13) 0.40921(13) 0.86765(11) 0.0534(5) Uani 1 1 d . . .
O4 O 0.90938(19) -0.24401(17) 1.13600(15) 0.0894(7) Uani 1 1 d . . .
O5 O 0.04961(16) 0.17387(17) 0.64752(17) 0.0889(7) Uani 1 1 d . . .

loop_
_atom_site_aniso_label
_atom_site_aniso_U_11
_atom_site_aniso_U_22
_atom_site_aniso_U_33
_atom_site_aniso_U_23
_atom_site_aniso_U_13
_atom_site_aniso_U_12
C1 0.0420(14) 0.0728(19) 0.0528(14) 0.0076(13) 0.0106(12) 0.0101(13)
C2 0.068(2) 0.089(2) 0.0741(19) 0.0083(17) 0.0210(17) 0.0171(17)
C3 0.061(2) 0.115(3) 0.079(2) 0.028(2) 0.0276(17) 0.004(2)
C4 0.074(2) 0.111(3) 0.085(2) 0.020(2) 0.017(2) -0.019(2)
C5 0.068(2) 0.077(2) 0.079(2) 0.0080(17) 0.0062(18) -0.0185(16)
C6 0.0473(15) 0.0547(17) 0.0673(16) 0.0093(13) 0.0051(13) -0.0057(12)
C7 0.0651(18) 0.0569(17) 0.0689(17) -0.0072(14) 0.0083(15) 0.0023(14)
C8 0.091(3) 0.129(3) 0.085(2) -0.024(2) 0.047(2) -0.014(2)
C9 0.077(2) 0.074(2) 0.0570(16) -0.0040(14) -0.0022(15) -0.0009(16)
C10 0.0501(15) 0.0487(15) 0.0563(14) -0.0024(12) 0.0094(12) 0.0011(12)
C11 0.0465(16) 0.0540(16) 0.0735(18) -0.0035(13) -0.0018(14) -0.0022(12)
C12 0.0573(17) 0.0424(14) 0.0720(17) -0.0033(13) 0.0014(14) -0.0045(12)
C13 0.0525(16) 0.0484(15) 0.0561(14) -0.0078(12) 0.0079(12) 0.0032(12)
C14 0.0436(15) 0.0616(17) 0.0687(17) 0.0017(13) 0.0112(13) 0.0018(13)
C15 0.0456(15) 0.0560(16) 0.0678(16) 0.0052(13) 0.0108(13) -0.0015(12)
C16 0.0609(18) 0.0503(16) 0.0687(17) -0.0079(13) 0.0073(14) 0.0040(14)
C17 0.063(2) 0.069(2) 0.099(2) 0.0116(18) -0.0023(18) 0.0117(16)
C18 0.0442(14) 0.0450(14) 0.0552(14) -0.0056(11) 0.0133(12) 0.0009(11)
C19 0.0470(14) 0.0460(14) 0.0553(14) -0.0029(11) 0.0124(12) -0.0029(11)
C20 0.0520(16) 0.0476(15) 0.0601(15) 0.0004(12) 0.0102(13) 0.0076(12)
C21 0.0440(14) 0.0496(15) 0.0673(16) -0.0049(12) 0.0124(12) 0.0003(12)
C22 0.0475(17) 0.0466(16) 0.107(2) 0.0062(15) 0.0070(16) -0.0066(13)
C23 0.0483(16) 0.0480(16) 0.096(2) 0.0107(14) 0.0076(15) 0.0026(13)
C24 0.0467(16) 0.0605(18) 0.089(2) -0.0104(15) 0.0095(15) -0.0003(14)
C25 0.051(2) 0.076(2) 0.199(4) 0.005(3) -0.020(2) 0.0103(17)
B1 0.0429(16) 0.0474(16) 0.0562(16) -0.0027(13) 0.0114(13) -0.0005(13)
B2 0.0484(17) 0.0530(18) 0.0517(16) -0.0031(13) 0.0076(14) 0.0005(14)
B3 0.0457(17) 0.0488(17) 0.0555(16) -0.0054(13) 0.0148(14) -0.0005(13)
N1 0.0545(13) 0.0603(14) 0.0542(12) -0.0039(10) 0.0133(11) -0.0016(10)
O1 0.0444(10) 0.0492(10) 0.0716(11) 0.0040(8) 0.0090(9) -0.0009(8)
O2 0.0437(10) 0.0494(10) 0.0693(11) 0.0026(8) 0.0078(9) -0.0003(8)
O3 0.0410(9) 0.0471(10) 0.0632(10) -0.0007(8) 0.0086(8) -0.0005(8)
O4 0.0839(16) 0.0544(13) 0.0957(16) 0.0021(11) -0.0074(13) -0.0020(11)
O5 0.0521(12) 0.0644(14) 0.1263(19) -0.0141(12) 0.0045(12) -0.0063(10)

loop_
_atom_type_symbol
_atom_type_description
_atom_type_scat_dispersion_real
_atom_type_scat_dispersion_imag
_atom_type_scat_source
C C 0.0033 0.0016 'International Tables Vol C Tables 4.2.6.8 and 6.1.1.4'
H H 0.0000 0.0000 'International Tables Vol C Tables 4.2.6.8 and 6.1.1.4'
B B 0.0013 0.0007 'International Tables Vol C Tables 4.2.6.8 and 6.1.1.4'
N N 0.0061 0.0033 'International Tables Vol C Tables 4.2.6.8 and 6.1.1.4'
O O 0.0106 0.0060 'International Tables Vol C Tables 4.2.6.8 and 6.1.1.4'

loop_
_geom_angle_atom_site_label_1
_geom_angle_atom_site_label_2
_geom_angle_atom_site_label_3
_geom_angle
_geom_angle_site_symmetry_1
_geom_angle_site_symmetry_3
_geom_angle_publ_flag
C2 C1 C6 117.3(3) . . ?
C2 C1 B1 133.0(3) . . ?
C6 C1 B1 109.8(2) . . ?
C1 C2 C3 120.4(3) . . ?
C1 C2 H2 119.8 . . ?
C3 C2 H2 119.8 . . ?
C4 C3 C2 119.3(3) . . ?
C4 C3 H3 120.4 . . ?
C2 C3 H3 120.4 . . ?
C5 C4 C3 122.0(4) . . ?
C5 C4 H4 119.0 . . ?
C3 C4 H4 119.0 . . ?
C4 C5 C6 118.2(3) . . ?
C4 C5 H5 120.9 . . ?
C6 C5 H5 120.9 . . ?
C5 C6 C1 122.8(3) . . ?
C5 C6 C7 125.1(3) . . ?
C1 C6 C7 112.1(2) . . ?
C6 C7 N1 104.6(2) . . ?
C6 C7 H7A 110.8 . . ?
N1 C7 H7A 110.8 . . ?
C6 C7 H7B 110.8 . . ?
N1 C7 H7B 110.8 . . ?
H7A C7 H7B 108.9 . . ?
N1 C8 H8A 109.5 . . ?
N1 C8 H8B 109.5 . . ?
H8A C8 H8B 109.5 . . ?
N1 C8 H8C 109.5 . . ?
H8A C8 H8C 109.5 . . ?
H8B C8 H8C 109.5 . . ?
N1 C9 H9A 109.5 . . ?
N1 C9 H9B 109.5 . . ?
H9A C9 H9B 109.5 . . ?
N1 C9 H9C 109.5 . . ?
H9A C9 H9C 109.5 . . ?
H9B C9 H9C 109.5 . . ?
C15 C10 C11 117.0(2) . . ?
C15 C10 B2 121.0(2) . . ?
C11 C10 B2 122.0(2) . . ?
C12 C11 C10 121.8(3) . . ?
C12 C11 H11 119.1 . . ?
C10 C11 H11 119.1 . . ?
C11 C12 C13 120.3(3) . . ?
C11 C12 H12 119.8 . . ?
C13 C12 H12 119.8 . . ?
C14 C13 C12 118.3(2) . . ?
C14 C13 C16 122.7(2) . . ?
C12 C13 C16 119.0(2) . . ?
C15 C14 C13 121.1(3) . . ?
C15 C14 H14 119.5 . . ?
C13 C14 H14 119.5 . . ?
C14 C15 C10 121.5(3) . . ?
C14 C15 H15 119.2 . . ?
C10 C15 H15 119.2 . . ?
O4 C16 C17 121.3(3) . . ?
O4 C16 C13 120.0(3) . . ?
C17 C16 C13 118.7(3) . . ?
C16 C17 H17A 109.5 . . ?
C16 C17 H17B 109.5 . . ?
H17A C17 H17B 109.5 . . ?
C16 C17 H17C 109.5 . . ?
H17A C17 H17C 109.5 . . ?
H17B C17 H17C 109.5 . . ?
C19 C18 C23 117.1(2) . . ?
C19 C18 B3 121.2(2) . . ?
C23 C18 B3 121.7(2) . . ?
C18 C19 C20 121.3(2) . . ?
C18 C19 H19 119.3 . . ?
C20 C19 H19 119.3 . . ?
C19 C20 C21 120.9(2) . . ?
C19 C20 H20 119.6 . . ?
C21 C20 H20 119.6 . . ?
C22 C21 C20 118.1(2) . . ?
C22 C21 C24 119.1(2) . . ?
C20 C21 C24 122.8(2) . . ?
C23 C22 C21 120.4(3) . . ?
C23 C22 H22 119.8 . . ?
C21 C22 H22 119.8 . . ?
C22 C23 C18 122.2(3) . . ?
C22 C23 H23 118.9 . . ?
C18 C23 H23 118.9 . . ?
O5 C24 C25 119.9(3) . . ?
O5 C24 C21 120.9(3) . . ?
C25 C24 C21 119.2(3) . . ?
C24 C25 H25A 109.5 . . ?
C24 C25 H25B 109.5 . . ?
H25A C25 H25B 109.5 . . ?
C24 C25 H25C 109.5 . . ?
H25A C25 H25C 109.5 . . ?
H25B C25 H25C 109.5 . . ?
O1 B1 O3 112.9(2) . . ?
O1 B1 C1 118.0(2) . . ?
O3 B1 C1 113.3(2) . . ?
O1 B1 N1 107.7(2) . . ?
O3 B1 N1 106.3(2) . . ?
C1 B1 N1 96.5(2) . . ?
O1 B2 O2 121.2(2) . . ?
O1 B2 C10 120.6(2) . . ?
O2 B2 C10 118.2(2) . . ?
O3 B3 O2 121.4(2) . . ?
O3 B3 C18 121.4(2) . . ?
O2 B3 C18 117.2(2) . . ?
C7 N1 C8 110.6(2) . . ?
C7 N1 C9 109.3(2) . . ?
C8 N1 C9 109.0(2) . . ?
C7 N1 B1 104.36(19) . . ?
C8 N1 B1 113.2(2) . . ?
C9 N1 B1 110.2(2) . . ?
B2 O1 B1 122.8(2) . . ?
B2 O2 B3 118.6(2) . . ?
B3 O3 B1 122.3(2) . . ?

loop_
_geom_bond_atom_site_label_1
_geom_bond_atom_site_label_2
_geom_bond_distance
_geom_bond_site_symmetry_2
_geom_bond_publ_flag
C1 C2 1.396(4) . ?
C1 C6 1.398(4) . ?
C1 B1 1.600(4) . ?
C2 C3 1.412(5) . ?
C2 H2 0.9400 . ?
C3 C4 1.378(5) . ?
C3 H3 0.9400 . ?
C4 C5 1.363(5) . ?
C4 H4 0.9400 . ?
C5 C6 1.392(4) . ?
C5 H5 0.9400 . ?
C6 C7 1.477(4) . ?
C7 N1 1.479(4) . ?
C7 H7A 0.9800 . ?
C7 H7B 0.9800 . ?
C8 N1 1.485(4) . ?
C8 H8A 0.9700 . ?
C8 H8B 0.9700 . ?
C8 H8C 0.9700 . ?
C9 N1 1.487(3) . ?
C9 H9A 0.9700 . ?
C9 H9B 0.9700 . ?
C9 H9C 0.9700 . ?
C10 C15 1.391(3) . ?
C10 C11 1.391(4) . ?
C10 B2 1.564(4) . ?
C11 C12 1.381(4) . ?
C11 H11 0.9400 . ?
C12 C13 1.389(4) . ?
C12 H12 0.9400 . ?
C13 C14 1.382(4) . ?
C13 C16 1.505(4) . ?
C14 C15 1.374(4) . ?
C14 H14 0.9400 . ?
C15 H15 0.9400 . ?
C16 O4 1.212(3) . ?
C16 C17 1.479(4) . ?
C17 H17A 0.9700 . ?
C17 H17B 0.9700 . ?
C17 H17C 0.9700 . ?
C18 C19 1.376(3) . ?
C18 C23 1.387(4) . ?
C18 B3 1.575(4) . ?
C19 C20 1.378(3) . ?
C19 H19 0.9400 . ?
C20 C21 1.384(3) . ?
C20 H20 0.9400 . ?
C21 C22 1.382(4) . ?
C21 C24 1.492(4) . ?
C22 C23 1.366(4) . ?
C22 H22 0.9400 . ?
C23 H23 0.9400 . ?
C24 O5 1.215(3) . ?
C24 C25 1.491(4) . ?
C25 H25A 0.9700 . ?
C25 H25B 0.9700 . ?
C25 H25C 0.9700 . ?
B1 O1 1.442(3) . ?
B1 O3 1.460(3) . ?
B1 N1 1.680(4) . ?
B2 O1 1.343(3) . ?
B2 O2 1.387(3) . ?
B3 O3 1.342(3) . ?
B3 O2 1.388(3) . ?
